data_7128942
loop_
_publ_author_name
'Zheng, Long'
'Wang, Zhanjing'
'Li, Chen'
'Wu, Yong'
'Liu, Zhaohong'
'Ning, Yongquan'

_publ_section_title
;
 The azidosulfonylation of terminal alkynes leading to \b-azidovinyl
 sulfones.
;
_journal_issue 77
_journal_name_full 'Chemical communications (Cambridge, England)'
_journal_page_first 9874
_journal_page_last 9877
_journal_paper_doi 10.1039/d1cc04268h
_journal_volume 57
_journal_year 2021
_chemical_formula_moiety 'C15 H12 Cl N3 O2 S'
_chemical_formula_sum 'C15 H12 Cl N3 O2 S'
_chemical_formula_weight 333.79
_space_group_crystal_system orthorhombic
_space_group_IT_number 61
_space_group_name_Hall '-P 2ac 2ab'
_space_group_name_H-M_alt 'P b c a'
_atom_sites_solution_hydrogens geom
_atom_sites_solution_primary dual
_audit_creation_date 2021-03-02
_audit_creation_method
;
Olex2 1.2
(compiled 2018.05.29 svn.r3508 for OlexSys, GUI svn.r5506)
;
_audit_update_record
;
2021-03-22 deposited with the CCDC.	2021-08-25 downloaded from the CCDC.
;
_cell_angle_alpha 90
_cell_angle_beta 90
_cell_angle_gamma 90
_cell_formula_units_Z 8
_cell_length_a 16.0974(10)
_cell_length_b 11.1555(8)
_cell_length_c 17.8712(11)
_cell_measurement_reflns_used 2993
_cell_measurement_temperature 298(2)
_cell_measurement_theta_max 26.7090
_cell_measurement_theta_min 4.3380
_cell_volume 3209.2(4)
_computing_molecular_graphics 'Olex2 (Dolomanov et al., 2009)'
_computing_publication_material 'Olex2 (Dolomanov et al., 2009)'
_computing_structure_refinement 'ShelXL (Sheldrick, 2015)'
_computing_structure_solution 'ShelXT (Sheldrick, 2015)'
_diffrn_ambient_temperature 298.15
_diffrn_measured_fraction_theta_full 0.997
_diffrn_measured_fraction_theta_max 0.882
_diffrn_measurement_device_type 'multiwire proportional'
_diffrn_measurement_method 'phi and omega scans'
_diffrn_radiation_monochromator graphite
_diffrn_radiation_type MoK\a
_diffrn_radiation_wavelength 0.71073
_diffrn_reflns_av_R_equivalents 0.0485
_diffrn_reflns_av_unetI/netI 0.0594
_diffrn_reflns_Laue_measured_fraction_full 0.997
_diffrn_reflns_Laue_measured_fraction_max 0.882
_diffrn_reflns_limit_h_max 21
_diffrn_reflns_limit_h_min -16
_diffrn_reflns_limit_k_max 15
_diffrn_reflns_limit_k_min -15
_diffrn_reflns_limit_l_max 18
_diffrn_reflns_limit_l_min -24
_diffrn_reflns_number 12699
_diffrn_reflns_point_group_measured_fraction_full 0.997
_diffrn_reflns_point_group_measured_fraction_max 0.882
_diffrn_reflns_theta_full 25.242
_diffrn_reflns_theta_max 29.269
_diffrn_reflns_theta_min 3.653
_exptl_absorpt_coefficient_mu 0.377
_exptl_absorpt_correction_T_max 1.00000
_exptl_absorpt_correction_T_min 0.45914
_exptl_absorpt_correction_type multi-scan
_exptl_crystal_colour colourless
_exptl_crystal_colour_primary colourless
_exptl_crystal_density_diffrn 1.382
_exptl_crystal_description block
_exptl_crystal_F_000 1376
_exptl_crystal_size_max 0.31
_exptl_crystal_size_mid 0.21
_exptl_crystal_size_min 0.15
_refine_diff_density_max 0.300
_refine_diff_density_min -0.289
_refine_diff_density_rms 0.045
_refine_ls_extinction_method none
_refine_ls_goodness_of_fit_ref 1.049
_refine_ls_hydrogen_treatment constr
_refine_ls_matrix_type full
_refine_ls_number_parameters 200
_refine_ls_number_reflns 3856
_refine_ls_number_restraints 0
_refine_ls_restrained_S_all 1.049
_refine_ls_R_factor_all 0.1260
_refine_ls_R_factor_gt 0.0592
_refine_ls_shift/su_max 0.000
_refine_ls_shift/su_mean 0.000
_refine_ls_structure_factor_coef Fsqd
_refine_ls_weighting_details 'w=1/[\s^2^(Fo^2^)+(0.0555P)^2^+0.6733P] where P=(Fo^2^+2Fc^2^)/3'
_refine_ls_weighting_scheme calc
_refine_ls_wR_factor_gt 0.1310
_refine_ls_wR_factor_ref 0.1603
_reflns_Friedel_coverage 0.000
_reflns_number_gt 1980
_reflns_number_total 3856
_reflns_threshold_expression 'I > 2\s(I)'
_cod_data_source_file d1cc04268h2.cif
_cod_data_source_block 2
_cod_depositor_comments 'Adding full bibliography for 7128942.cif.'
_cod_database_code 7128942
_shelx_shelxl_version_number 2018/3
_shelx_space_group_comment
;
The symmetry employed for this shelxl refinement is uniquely defined
by the following loop, which should always be used as a source of
symmetry information in preference to the above space-group names.
They are only intended as comments.
;
_shelx_estimated_absorpt_t_max 0.946
_shelx_estimated_absorpt_t_min 0.892
_olex2_refinement_description
;
1. Fixed Uiso
 At 1.2 times of:
  All C(H) groups
 At 1.5 times of:
  All C(H,H,H) groups
2.a Aromatic/amide H refined with riding coordinates:
 C00B(H00B), C00C(H00C), C00D(H00D), C00E(H00E), C00F(H00F), C00G(H00G),
 C00H(H00H), C00I(H00I), C00L(H00L)
2.b Idealised Me refined as rotating group:
 C00M(H00A,H00J,H00K)
;
_olex2_submission_special_instructions 'No special instructions were received'

loop_
_space_group_symop_operation_xyz
'x, y, z'
'-x+1/2, -y, z+1/2'
'-x, y+1/2, -z+1/2'
'x+1/2, -y+1/2, -z'
'-x, -y, -z'
'x-1/2, y, -z-1/2'
'x, -y-1/2, z-1/2'
'-x-1/2, y-1/2, z'

loop_
_atom_site_label
_atom_site_type_symbol
_atom_site_fract_x
_atom_site_fract_y
_atom_site_fract_z
_atom_site_U_iso_or_equiv
_atom_site_adp_type
_atom_site_occupancy
_atom_site_site_symmetry_order
_atom_site_calc_flag
_atom_site_refinement_flags_posn
_atom_site_refinement_flags_adp
_atom_site_refinement_flags_occupancy
_atom_site_disorder_assembly
_atom_site_disorder_group
S01 S 0.36326(4) 0.33061(7) 0.53253(4) 0.0595(3) Uani 1 1 d . . . . .
Cl02 Cl 0.07626(6) 0.36442(10) 0.81860(5) 0.0979(4) Uani 1 1 d . . . . .
O003 O 0.43124(13) 0.3629(2) 0.48415(12) 0.0756(6) Uani 1 1 d . . . . .
O004 O 0.35991(13) 0.21111(17) 0.56201(13) 0.0745(6) Uani 1 1 d . . . . .
N005 N 0.42057(18) 0.5994(3) 0.66866(15) 0.0768(8) Uani 1 1 d . . . . .
C006 C 0.29261(16) 0.4155(2) 0.66329(14) 0.0485(6) Uani 1 1 d . . . . .
C007 C 0.36104(16) 0.4322(2) 0.60822(15) 0.0522(7) Uani 1 1 d . . . . .
C008 C 0.26903(18) 0.3615(3) 0.48636(14) 0.0559(7) Uani 1 1 d . . . . .
N009 N 0.4826(2) 0.6666(3) 0.66894(16) 0.0883(9) Uani 1 1 d . . . . .
C00A C 0.16069(19) 0.3839(3) 0.75919(15) 0.0596(7) Uani 1 1 d . . . . .
C00B C 0.22675(19) 0.4942(3) 0.66314(18) 0.0687(9) Uani 1 1 d . . . . .
H00B H 0.226624 0.558341 0.629902 0.082 Uiso 1 1 calc R . . . .
C00C C 0.41852(17) 0.5168(3) 0.60981(17) 0.0602(8) Uani 1 1 d . . . . .
H00C H 0.457713 0.521370 0.571686 0.072 Uiso 1 1 calc R . . . .
C00D C 0.2908(2) 0.3209(3) 0.71226(16) 0.0653(8) Uani 1 1 d . . . . .
H00D H 0.334762 0.266793 0.712826 0.078 Uiso 1 1 calc R . . . .
C00E C 0.1988(2) 0.2975(3) 0.50532(18) 0.0708(9) Uani 1 1 d . . . . .
H00E H 0.201984 0.233614 0.538646 0.085 Uiso 1 1 calc R . . . .
C00F C 0.16086(19) 0.4791(3) 0.71170(18) 0.0677(8) Uani 1 1 d . . . . .
H00F H 0.117066 0.533462 0.711912 0.081 Uiso 1 1 calc R . . . .
C00G C 0.2251(2) 0.3043(3) 0.76066(17) 0.0734(9) Uani 1 1 d . . . . .
H00G H 0.224639 0.239956 0.793747 0.088 Uiso 1 1 calc R . . . .
C00H C 0.2644(2) 0.4548(3) 0.43659(18) 0.0760(9) Uani 1 1 d . . . . .
H00H H 0.311780 0.497826 0.423822 0.091 Uiso 1 1 calc R . . . .
C00I C 0.1241(2) 0.3296(3) 0.47421(19) 0.0784(10) Uani 1 1 d . . . . .
H00I H 0.076506 0.287215 0.487320 0.094 Uiso 1 1 calc R . . . .
C00J C 0.1179(2) 0.4219(3) 0.42456(19) 0.0771(9) Uani 1 1 d . . . . .
N00K N 0.5348(3) 0.7320(4) 0.6779(2) 0.1348(16) Uani 1 1 d . . . . .
C00L C 0.1892(3) 0.4837(3) 0.4060(2) 0.0886(11) Uani 1 1 d . . . . .
H00L H 0.186054 0.546514 0.371852 0.106 Uiso 1 1 calc R . . . .
C00M C 0.0357(2) 0.4577(4) 0.3902(3) 0.1196(15) Uani 1 1 d . . . . .
H00A H -0.006468 0.401737 0.405172 0.179 Uiso 1 1 calc GR . . . .
H00J H 0.040478 0.457643 0.336697 0.179 Uiso 1 1 calc GR . . . .
H00K H 0.020798 0.536612 0.407059 0.179 Uiso 1 1 calc GR . . . .

loop_
_atom_site_aniso_label
_atom_site_aniso_U_11
_atom_site_aniso_U_22
_atom_site_aniso_U_33
_atom_site_aniso_U_23
_atom_site_aniso_U_13
_atom_site_aniso_U_12
S01 0.0484(4) 0.0595(5) 0.0706(5) -0.0011(4) 0.0079(3) -0.0065(3)
Cl02 0.0871(7) 0.1201(9) 0.0865(6) -0.0107(6) 0.0335(5) -0.0256(6)
O003 0.0545(13) 0.0858(16) 0.0866(14) -0.0071(12) 0.0216(11) -0.0128(11)
O004 0.0684(15) 0.0534(12) 0.1017(16) 0.0041(12) 0.0100(12) 0.0011(10)
N005 0.0692(18) 0.0757(18) 0.0855(19) -0.0127(16) 0.0045(14) -0.0206(15)
C006 0.0416(15) 0.0503(15) 0.0534(15) 0.0023(13) -0.0050(12) -0.0027(12)
C007 0.0437(15) 0.0532(16) 0.0599(16) 0.0062(13) -0.0004(13) -0.0020(13)
C008 0.0571(18) 0.0580(17) 0.0527(15) 0.0000(14) 0.0043(13) -0.0123(15)
N009 0.092(2) 0.088(2) 0.086(2) -0.0243(17) 0.0085(17) -0.027(2)
C00A 0.0512(17) 0.072(2) 0.0556(16) -0.0042(16) 0.0050(14) -0.0074(15)
C00B 0.0600(19) 0.067(2) 0.079(2) 0.0257(16) 0.0051(17) 0.0091(16)
C00C 0.0518(17) 0.0627(18) 0.0660(18) 0.0021(16) 0.0020(14) -0.0076(14)
C00D 0.067(2) 0.0640(19) 0.0650(18) 0.0113(16) 0.0029(16) 0.0170(16)
C00E 0.060(2) 0.076(2) 0.077(2) 0.0167(17) -0.0032(16) -0.0229(17)
C00F 0.0483(18) 0.075(2) 0.080(2) 0.0100(18) 0.0029(16) 0.0102(16)
C00G 0.090(3) 0.069(2) 0.0615(18) 0.0192(16) 0.0141(18) 0.0023(19)
C00H 0.067(2) 0.082(2) 0.079(2) 0.0160(19) 0.0035(18) -0.0223(18)
C00I 0.060(2) 0.088(3) 0.088(2) 0.010(2) -0.0027(18) -0.0228(19)
C00J 0.061(2) 0.090(3) 0.080(2) -0.003(2) -0.0093(18) -0.0033(19)
N00K 0.128(3) 0.142(3) 0.135(3) -0.049(3) 0.014(3) -0.078(3)
C00L 0.084(3) 0.093(3) 0.090(3) 0.027(2) -0.008(2) -0.006(2)
C00M 0.081(3) 0.144(4) 0.134(4) 0.028(3) -0.024(3) 0.003(3)

loop_
_atom_type_symbol
_atom_type_description
_atom_type_scat_dispersion_real
_atom_type_scat_dispersion_imag
_atom_type_scat_source
C C 0.0033 0.0016 'International Tables Vol C Tables 4.2.6.8 and 6.1.1.4'
H H 0.0000 0.0000 'International Tables Vol C Tables 4.2.6.8 and 6.1.1.4'
Cl Cl 0.1484 0.1585 'International Tables Vol C Tables 4.2.6.8 and 6.1.1.4'
N N 0.0061 0.0033 'International Tables Vol C Tables 4.2.6.8 and 6.1.1.4'
O O 0.0106 0.0060 'International Tables Vol C Tables 4.2.6.8 and 6.1.1.4'
S S 0.1246 0.1234 'International Tables Vol C Tables 4.2.6.8 and 6.1.1.4'

loop_
_geom_angle_atom_site_label_1
_geom_angle_atom_site_label_2
_geom_angle_atom_site_label_3
_geom_angle
_geom_angle_site_symmetry_1
_geom_angle_site_symmetry_3
_geom_angle_publ_flag
O003 S01 C007 108.34(13) . . ?
O003 S01 C008 108.91(13) . . ?
O004 S01 O003 118.79(13) . . ?
O004 S01 C007 108.34(13) . . ?
O004 S01 C008 108.76(13) . . ?
C008 S01 C007 102.47(13) . . ?
N009 N005 C00C 114.7(3) . . ?
C00B C006 C007 119.3(2) . . ?
C00D C006 C007 122.3(2) . . ?
C00D C006 C00B 118.4(3) . . ?
C006 C007 S01 116.18(19) . . ?
C00C C007 S01 117.4(2) . . ?
C00C C007 C006 126.4(3) . . ?
C00E C008 S01 119.3(2) . . ?
C00H C008 S01 120.0(2) . . ?
C00H C008 C00E 120.5(3) . . ?
N00K N009 N005 171.1(4) . . ?
C00F C00A Cl02 118.7(3) . . ?
C00F C00A C00G 121.2(3) . . ?
C00G C00A Cl02 120.0(2) . . ?
C006 C00B C00F 120.8(3) . . ?
C007 C00C N005 120.2(3) . . ?
C006 C00D C00G 121.3(3) . . ?
C00I C00E C008 118.9(3) . . ?
C00A C00F C00B 119.3(3) . . ?
C00A C00G C00D 118.9(3) . . ?
C00L C00H C008 119.2(3) . . ?
C00J C00I C00E 121.7(3) . . ?
C00I C00J C00L 118.2(3) . . ?
C00I C00J C00M 121.9(3) . . ?
C00L C00J C00M 119.9(3) . . ?
C00H C00L C00J 121.5(3) . . ?

loop_
_geom_bond_atom_site_label_1
_geom_bond_atom_site_label_2
_geom_bond_distance
_geom_bond_site_symmetry_2
_geom_bond_publ_flag
S01 O003 1.441(2) . ?
S01 O004 1.434(2) . ?
S01 C007 1.765(3) . ?
S01 C008 1.761(3) . ?
Cl02 C00A 1.738(3) . ?
N005 N009 1.249(4) . ?
N005 C00C 1.399(4) . ?
C006 C007 1.489(4) . ?
C006 C00B 1.376(4) . ?
C006 C00D 1.372(4) . ?
C007 C00C 1.321(4) . ?
C008 C00E 1.380(4) . ?
C008 C00H 1.371(4) . ?
N009 N00K 1.124(4) . ?
C00A C00F 1.359(4) . ?
C00A C00G 1.366(4) . ?
C00B C00F 1.381(4) . ?
C00D C00G 1.379(4) . ?
C00E C00I 1.372(4) . ?
C00H C00L 1.367(5) . ?
C00I C00J 1.363(4) . ?
C00J C00L 1.380(5) . ?
C00J C00M 1.512(5) . ?
